data_7002977
loop_
_publ_author_name
'Miguel, Pablo J. Sanz'
'Roitzsch, Michael'
'Yin, Lu'
'Lax, Patrick M.'
'Holland, Lars'
'Krizanovic, Olga'
'Lutterbeck, Matthias'
'Sch\"urmann, Markus'
'Fusch, Edda C.'
'Lippert, Bernhard'

_publ_section_title
;
 On the many roles of NH3 ligands in mono- and multinuclear complexes
 of platinum
;
_journal_issue 48
_journal_name_full 'Dalton Transactions'
_journal_page_first 10774
_journal_page_last 10786
_journal_paper_doi 10.1039/b916537a
_journal_year 2009
_chemical_formula_sum 'C12 H14 Cl N3 O3 Pt'
_chemical_formula_weight 478.80
_chemical_name_systematic
;
?
;
_space_group_IT_number 14
_symmetry_space_group_name_Hall '-P 2yn'
_symmetry_space_group_name_H-M 'P 1 21/n 1'
_atom_sites_solution_hydrogens geom
_atom_sites_solution_primary direct
_atom_sites_solution_secondary difmap
_audit_creation_method SHELXL
_cell_angle_alpha 90.00
_cell_angle_beta 107.12(3)
_cell_angle_gamma 90.00
_cell_formula_units_Z 4
_cell_length_a 13.305(4)
_cell_length_b 6.900(3)
_cell_length_c 16.059(5)
_cell_measurement_temperature 170(2)
_cell_volume 1409.0(9)
_computing_structure_refinement 'SHELXL-93 (Sheldrick, 1993)'
_computing_structure_solution 'SHELXS-86 (Sheldrick, 1990)'
_diffrn_ambient_temperature 170(2)
_diffrn_radiation_monochromator graphite
_diffrn_radiation_source 'fine-focus sealed tube'
_diffrn_radiation_type MoK\a
_diffrn_radiation_wavelength 0.71073
_diffrn_reflns_av_R_equivalents 0.0333
_diffrn_reflns_av_sigmaI/netI 0.0611
_diffrn_reflns_limit_h_max 0
_diffrn_reflns_limit_h_min -15
_diffrn_reflns_limit_k_max 8
_diffrn_reflns_limit_k_min -1
_diffrn_reflns_limit_l_max 19
_diffrn_reflns_limit_l_min -18
_diffrn_reflns_number 3076
_diffrn_reflns_theta_max 25.05
_diffrn_reflns_theta_min 1.75
_exptl_absorpt_coefficient_mu 10.158
_exptl_crystal_density_diffrn 2.257
_exptl_crystal_F_000 904
_refine_diff_density_max 4.759
_refine_diff_density_min -5.071
_refine_diff_density_rms 0.308
_refine_ls_extinction_method none
_refine_ls_goodness_of_fit_all 0.937
_refine_ls_goodness_of_fit_obs 1.087
_refine_ls_matrix_type full
_refine_ls_number_parameters 183
_refine_ls_number_reflns 2492
_refine_ls_number_restraints 0
_refine_ls_restrained_S_all 1.017
_refine_ls_restrained_S_obs 1.087
_refine_ls_R_factor_all 0.0773
_refine_ls_R_factor_obs 0.0526
_refine_ls_shift/esd_max 0.000
_refine_ls_shift/esd_mean 0.000
_refine_ls_structure_factor_coef Fsqd
_refine_ls_weighting_details 'w=1/[\s^2^(Fo^2^)+(0.0898P)^2^+0.0000P] where P=(Fo^2^+2Fc^2^)/3'
_refine_ls_weighting_scheme calc
_refine_ls_wR_factor_all 0.1407
_refine_ls_wR_factor_obs 0.1235
_reflns_number_observed 1732
_reflns_number_total 2498
_reflns_observed_criterion >2sigma(I)
_cod_data_source_file b916537a.txt
_cod_data_source_block 314a
_cod_depositor_comments
;
The following automatic conversions were performed:

'_refine_ls_weighting_scheme' value 'calc
w=1/[\s^2^(Fo^2^)+(0.0898P)^2^+0.0000P] where P=(Fo^2^+2Fc^2^)/3' was
changed to 'calc'. New tag '_refine_ls_weighting_details' was
created. The value of the new tag was set to
'w=1/[\s^2^(Fo^2^)+(0.0898P)^2^+0.0000P] where P=(Fo^2^+2Fc^2^)/3'.

Automatic conversion script
Id: cif_fix_values 3143 2015-03-26 13:38:13Z robertas 
;
_cod_database_code 7002977

loop_
_symmetry_equiv_pos_as_xyz
'x, y, z'
'-x+1/2, y+1/2, -z+1/2'
'-x, -y, -z'
'x-1/2, -y-1/2, z-1/2'

loop_
_atom_site_aniso_label
_atom_site_aniso_U_11
_atom_site_aniso_U_22
_atom_site_aniso_U_33
_atom_site_aniso_U_23
_atom_site_aniso_U_13
_atom_site_aniso_U_12
Pt1 0.0233(3) 0.0227(3) 0.0273(3) -0.0009(3) 0.0066(2) -0.0008(3)
Cl1 0.028(2) 0.040(2) 0.054(2) -0.003(2) 0.0044(15) -0.001(2)
O1 0.029(6) 0.042(7) 0.140(12) 0.028(8) 0.027(7) 0.004(6)
O2 0.037(5) 0.061(8) 0.051(6) 0.009(6) 0.014(5) 0.006(6)
O3 0.044(6) 0.056(8) 0.079(9) 0.004(7) 0.023(6) -0.002(6)
N1 0.041(6) 0.049(8) 0.039(6) -0.012(7) 0.023(5) -0.002(7)
N2 0.050(7) 0.038(7) 0.035(6) 0.004(7) 0.000(6) -0.009(7)
N3 0.029(5) 0.003(4) 0.047(6) -0.005(5) 0.007(5) -0.004(5)
C1 0.028(7) 0.022(7) 0.075(10) 0.013(8) 0.017(7) 0.001(7)
C2 0.028(7) 0.025(7) 0.071(11) 0.010(9) -0.022(7) -0.004(7)
C11 0.045(8) 0.036(8) 0.068(10) 0.004(9) 0.039(8) -0.010(8)
C12 0.088(14) 0.057(12) 0.104(17) 0.017(13) 0.079(14) 0.003(12)
C13 0.140(22) 0.080(16) 0.077(14) -0.002(14) 0.093(16) 0.008(17)
C14 0.126(19) 0.068(13) 0.030(8) -0.009(10) 0.035(10) -0.010(15)
C15 0.061(10) 0.043(9) 0.026(7) -0.015(8) 0.007(7) -0.016(9)
C21 0.088(12) 0.018(7) 0.031(7) -0.007(7) -0.002(8) -0.006(9)
C22 0.101(14) 0.008(6) 0.038(8) 0.001(8) -0.011(9) -0.022(9)
C23 0.225(32) 0.028(9) 0.022(8) 0.002(9) 0.021(14) -0.027(18)
C24 0.185(27) 0.040(10) 0.056(12) -0.001(11) 0.067(16) 0.000(16)
C25 0.077(12) 0.071(12) 0.040(8) -0.003(11) 0.035(8) -0.004(12)

loop_
_atom_site_label
_atom_site_type_symbol
_atom_site_fract_x
_atom_site_fract_y
_atom_site_fract_z
_atom_site_U_iso_or_equiv
_atom_site_thermal_displace_type
_atom_site_occupancy
_atom_site_calc_flag
_atom_site_refinement_flags
_atom_site_disorder_group
Pt1 Pt 0.21285(3) 0.13123(7) 0.19046(3) 0.0246(2) Uani 1 d . .
Cl1 Cl 0.0324(3) 0.1306(6) 0.1306(2) 0.0425(8) Uani 1 d . .
O1 O 0.5201(8) 0.1447(18) 0.2064(10) 0.070(4) Uani 1 d . .
O2 O 0.6705(8) -0.1405(18) 0.2861(7) 0.049(3) Uani 1 d . .
O3 O 0.6279(9) 0.4959(18) 0.1959(9) 0.058(3) Uani 1 d . .
N1 N 0.2489(9) 0.1341(21) 0.0754(8) 0.041(3) Uani 1 d . .
N2 N 0.2202(10) 0.1250(20) 0.3171(8) 0.044(3) Uani 1 d . .
N3 N 0.3627(8) 0.1294(15) 0.2399(7) 0.027(2) Uani 1 d . .
C1 C 0.4214(10) 0.1388(23) 0.1870(11) 0.041(4) Uani 1 d . .
C2 C 0.4057(11) 0.1307(23) 0.3335(11) 0.049(4) Uani 1 d . .
H2A H 0.4473(11) 0.2500(23) 0.3528(11) 0.122(63) Uiso 1 calc R .
H2B H 0.4523(11) 0.0173(23) 0.3530(11) 0.122(63) Uiso 1 calc R .
C11 C 0.3570(12) 0.1385(25) 0.0925(11) 0.045(4) Uani 1 d . .
C12 C 0.3972(17) 0.1435(30) 0.0213(15) 0.072(6) Uani 1 d . .
H12 H 0.4712(17) 0.1468(30) 0.0312(15) 0.125(36) Uiso 1 calc R .
C13 C 0.3339(22) 0.1437(36) -0.0598(15) 0.086(8) Uani 1 d . .
H13 H 0.3618(22) 0.1516(36) -0.1078(15) 0.125(36) Uiso 1 calc R .
C14 C 0.2296(20) 0.1327(32) -0.0729(11) 0.072(6) Uani 1 d . .
H14 H 0.1838(20) 0.1292(32) -0.1308(11) 0.125(36) Uiso 1 calc R .
C15 C 0.1876(13) 0.1262(26) -0.0037(8) 0.045(4) Uani 1 d . .
H15 H 0.1137(13) 0.1159(26) -0.0144(8) 0.125(36) Uiso 1 calc R .
C21 C 0.3168(15) 0.1228(22) 0.3708(9) 0.050(4) Uani 1 d . .
C22 C 0.3303(16) 0.1306(22) 0.4627(11) 0.056(5) Uani 1 d . .
H22 H 0.3991(16) 0.1379(22) 0.5022(11) 0.125(36) Uiso 1 calc R .
C23 C 0.2463(28) 0.1277(29) 0.4938(11) 0.095(10) Uani 1 d . .
H23 H 0.2560(28) 0.1277(29) 0.5548(11) 0.125(36) Uiso 1 calc R .
C24 C 0.1503(25) 0.1248(33) 0.4383(14) 0.087(8) Uani 1 d . .
H24 H 0.0917(25) 0.1246(33) 0.4607(14) 0.125(36) Uiso 1 calc R .
C25 C 0.1319(15) 0.1221(31) 0.3488(10) 0.059(5) Uani 1 d . .
H25 H 0.0624(15) 0.1185(31) 0.3102(10) 0.125(36) Uiso 1 calc R .

loop_
_atom_type_symbol
_atom_type_description
_atom_type_scat_dispersion_real
_atom_type_scat_dispersion_imag
_atom_type_scat_source
C C 0.0033 0.0016 'International Tables Vol C Tables 4.2.6.8 and 6.1.1.4'
H H 0.0000 0.0000 'International Tables Vol C Tables 4.2.6.8 and 6.1.1.4'
N N 0.0061 0.0033 'International Tables Vol C Tables 4.2.6.8 and 6.1.1.4'
O O 0.0106 0.0060 'International Tables Vol C Tables 4.2.6.8 and 6.1.1.4'
Cl Cl 0.1484 0.1585 'International Tables Vol C Tables 4.2.6.8 and 6.1.1.4'
Pt Pt -1.7033 8.3905 'International Tables Vol C Tables 4.2.6.8 and 6.1.1.4'

loop_
_geom_angle_atom_site_label_1
_geom_angle_atom_site_label_2
_geom_angle_atom_site_label_3
_geom_angle
_geom_angle_site_symmetry_1
_geom_angle_site_symmetry_3
_geom_angle_publ_flag
N3 Pt1 N2 81.1(5) . . ?
N3 Pt1 N1 83.2(5) . . ?
N2 Pt1 N1 164.3(5) . . ?
N3 Pt1 Cl1 179.5(3) . . ?
N2 Pt1 Cl1 99.0(4) . . ?
N1 Pt1 Cl1 96.6(4) . . ?
N3 Pt1 Pt1 73.9(3) . 2 ?
N2 Pt1 Pt1 66.1(4) . 2 ?
N1 Pt1 Pt1 109.9(4) . 2 ?
Cl1 Pt1 Pt1 106.65(11) . 2 ?
N3 Pt1 Pt1 73.2(3) . 2_545 ?
N2 Pt1 Pt1 63.8(4) . 2_545 ?
N1 Pt1 Pt1 110.9(4) . 2_545 ?
Cl1 Pt1 Pt1 106.44(11) . 2_545 ?
Pt1 Pt1 Pt1 122.91(4) 2 2_545 ?
C1 O1 O2 129.6(10) . . ?
C1 O1 O3 121.4(10) . . ?
O2 O1 O3 108.5(5) . . ?
C15 N1 C11 121.0(13) . . ?
C15 N1 Pt1 129.8(11) . . ?
C11 N1 Pt1 109.2(10) . . ?
C21 N2 C25 121.2(14) . . ?
C21 N2 Pt1 114.1(11) . . ?
C25 N2 Pt1 124.6(10) . . ?
C1 N3 C2 123.0(12) . . ?
C1 N3 Pt1 118.4(10) . . ?
C2 N3 Pt1 118.5(9) . . ?
O1 C1 N3 128.2(16) . . ?
O1 C1 C11 119.5(14) . . ?
N3 C1 C11 112.4(11) . . ?
N3 C2 C21 107.7(11) . . ?
N1 C11 C12 117.7(17) . . ?
N1 C11 C1 116.7(12) . . ?
C12 C11 C1 125.6(16) . . ?
C13 C12 C11 121.2(19) . . ?
C12 C13 C14 118.8(15) . . ?
C13 C14 C15 121.3(18) . . ?
N1 C15 C14 120.0(17) . . ?
N2 C21 C22 118.3(18) . . ?
N2 C21 C2 118.5(13) . . ?
C22 C21 C2 123.0(16) . . ?
C23 C22 C21 120.9(18) . . ?
C24 C23 C22 119.3(17) . . ?
C23 C24 C25 122.6(24) . . ?
C24 C25 N2 117.5(19) . . ?

loop_
_geom_bond_atom_site_label_1
_geom_bond_atom_site_label_2
_geom_bond_distance
_geom_bond_site_symmetry_2
_geom_bond_publ_flag
Pt1 N3 1.917(10) . ?
Pt1 N2 2.008(12) . ?
Pt1 N1 2.042(11) . ?
Pt1 Cl1 2.308(3) . ?
Pt1 Pt1 3.9274(14) 2 ?
Pt1 Pt1 3.9274(14) 2_545 ?
O1 C1 1.26(2) . ?
O1 O2 2.83(2) . ?
O1 O3 2.85(2) . ?
N1 C15 1.29(2) . ?
N1 C11 1.38(2) . ?
N2 C21 1.32(2) . ?
N2 C25 1.41(2) . ?
N3 C1 1.31(2) . ?
N3 C2 1.44(2) . ?
C1 C11 1.51(2) . ?
C2 C21 1.48(2) . ?
C11 C12 1.40(2) . ?
C12 C13 1.33(3) . ?
C13 C14 1.34(3) . ?
C14 C15 1.38(2) . ?
C21 C22 1.43(2) . ?
C22 C23 1.35(3) . ?
C23 C24 1.33(4) . ?
C24 C25 1.38(2) . ?

loop_
_geom_torsion_atom_site_label_1
_geom_torsion_atom_site_label_2
_geom_torsion_atom_site_label_3
_geom_torsion_atom_site_label_4
_geom_torsion
_geom_torsion_site_symmetry_1
_geom_torsion_site_symmetry_2
_geom_torsion_site_symmetry_3
_geom_torsion_site_symmetry_4
_geom_torsion_publ_flag
N3 Pt1 N1 C15 175.9(18) . . . . ?
N2 Pt1 N1 C15 173.8(18) . . . . ?
Cl1 Pt1 N1 C15 -3.6(17) . . . . ?
Pt1 Pt1 N1 C15 -114.0(16) 2 . . . ?
Pt1 Pt1 N1 C15 106.9(16) 2_545 . . . ?
N3 Pt1 N1 C11 -1.6(11) . . . . ?
N2 Pt1 N1 C11 -3.7(28) . . . . ?
Cl1 Pt1 N1 C11 178.9(11) . . . . ?
Pt1 Pt1 N1 C11 68.5(12) 2 . . . ?
Pt1 Pt1 N1 C11 -70.6(12) 2_545 . . . ?
N3 Pt1 N2 C21 0.0(11) . . . . ?
N1 Pt1 N2 C21 2.1(28) . . . . ?
Cl1 Pt1 N2 C21 179.5(11) . . . . ?
Pt1 Pt1 N2 C21 -76.2(11) 2 . . . ?
Pt1 Pt1 N2 C21 75.6(11) 2_545 . . . ?
N3 Pt1 N2 C25 -179.7(16) . . . . ?
N1 Pt1 N2 C25 -177.6(18) . . . . ?
Cl1 Pt1 N2 C25 -0.2(15) . . . . ?
Pt1 Pt1 N2 C25 104.1(15) 2 . . . ?
Pt1 Pt1 N2 C25 -104.2(15) 2_545 . . . ?
N2 Pt1 N3 C1 -177.8(12) . . . . ?
N1 Pt1 N3 C1 2.8(11) . . . . ?
Cl1 Pt1 N3 C1 75.6(401) . . . . ?
Pt1 Pt1 N3 C1 -110.2(11) 2 . . . ?
Pt1 Pt1 N3 C1 117.1(11) 2_545 . . . ?
N2 Pt1 N3 C2 -1.8(10) . . . . ?
N1 Pt1 N3 C2 178.8(12) . . . . ?
Cl1 Pt1 N3 C2 -108.5(396) . . . . ?
Pt1 Pt1 N3 C2 65.8(10) 2 . . . ?
Pt1 Pt1 N3 C2 -66.9(10) 2_545 . . . ?
O2 O1 C1 N3 66.2(24) . . . . ?
O3 O1 C1 N3 -104.2(17) . . . . ?
O2 O1 C1 C11 -112.6(16) . . . . ?
O3 O1 C1 C11 77.0(19) . . . . ?
C2 N3 C1 O1 2.1(25) . . . . ?
Pt1 N3 C1 O1 177.9(13) . . . . ?
C2 N3 C1 C11 -179.0(14) . . . . ?
Pt1 N3 C1 C11 -3.2(18) . . . . ?
C1 N3 C2 C21 178.7(14) . . . . ?
Pt1 N3 C2 C21 2.9(16) . . . . ?
C15 N1 C11 C12 3.0(27) . . . . ?
Pt1 N1 C11 C12 -179.2(14) . . . . ?
C15 N1 C11 C1 -177.4(16) . . . . ?
Pt1 N1 C11 C1 0.4(19) . . . . ?
O1 C1 C11 N1 -179.3(15) . . . . ?
N3 C1 C11 N1 1.8(22) . . . . ?
O1 C1 C11 C12 0.3(28) . . . . ?
N3 C1 C11 C12 -178.7(17) . . . . ?
N1 C11 C12 C13 -0.1(32) . . . . ?
C1 C11 C12 C13 -179.7(21) . . . . ?
C11 C12 C13 C14 -2.1(39) . . . . ?
C12 C13 C14 C15 1.7(38) . . . . ?
C11 N1 C15 C14 -3.6(29) . . . . ?
Pt1 N1 C15 C14 179.2(14) . . . . ?
C13 C14 C15 N1 1.2(34) . . . . ?
C25 N2 C21 C22 -4.1(24) . . . . ?
Pt1 N2 C21 C22 176.2(11) . . . . ?
C25 N2 C21 C2 -178.6(16) . . . . ?
Pt1 N2 C21 C2 1.7(19) . . . . ?
N3 C2 C21 N2 -2.9(20) . . . . ?
N3 C2 C21 C22 -177.1(14) . . . . ?
N2 C21 C22 C23 4.2(25) . . . . ?
C2 C21 C22 C23 178.4(17) . . . . ?
C21 C22 C23 C24 -2.5(31) . . . . ?
C22 C23 C24 C25 0.9(37) . . . . ?
C23 C24 C25 N2 -0.8(36) . . . . ?
C21 N2 C25 C24 2.5(29) . . . . ?
Pt1 N2 C25 C24 -177.8(16) . . . . ?
